data_7241098
loop_
_publ_author_name
'Alvarez-Lorenzo, Carmen'
'Castineiras, Alfonso'
'Frontera, Antonio'
'Garcia-Santos, Isabel'
'Gonz\'alez-P\'erez, Josefa Maria'
'Niclos-Gutierrez, Juan'
'Rodr\'iguez-Gonz\'alez, Iria'
'Vilchez, Esther'
'Zar\;eba, Jan Kazimierz'

_publ_section_title
;
 Recurrent motifs in pharmaceutical cocrystals involving Glycolic acid:
 X-ray characterization, Hirshfeld surface analysis and DFT calculations
;
_journal_name_full CrystEngComm
_journal_paper_doi 10.1039/D0CE01064B
_journal_year 2020
_chemical_formula_moiety 'C6 H6 N2 O, C2 H4 O3'
_chemical_formula_sum 'C8 H10 N2 O4'
_chemical_formula_weight 198.18
_space_group_crystal_system monoclinic
_space_group_IT_number 14
_space_group_name_Hall '-P 2yn'
_space_group_name_H-M_alt 'P 1 21/n 1'
_atom_sites_solution_hydrogens difmap
_atom_sites_solution_primary direct
_atom_sites_solution_secondary difmap
_audit_creation_method SHELXL-2013
_audit_update_record
;
2014-07-01 deposited with the CCDC.	2020-08-21 downloaded from the CCDC.
;
_cell_angle_alpha 90
_cell_angle_beta 101.762(8)
_cell_angle_gamma 90
_cell_formula_units_Z 4
_cell_length_a 9.6305(15)
_cell_length_b 4.8508(9)
_cell_length_c 19.676(3)
_cell_measurement_reflns_used 1286
_cell_measurement_temperature 100(2)
_cell_measurement_theta_max 26.73
_cell_measurement_theta_min 2.59
_cell_volume 899.9(3)
_computing_cell_refinement 'APEX2 Software (Bruker, 2014)'
_computing_data_collection 'APEX2 Software (Bruker, 2014)'
_computing_data_reduction 'APEX2 Software (Bruker, 2014)'
_computing_molecular_graphics 'PLATON (Spek, 2009)'
_computing_publication_material 'SHELXL-2013 (Sheldrick, 2013)'
_computing_structure_refinement 'SHELXL-2013 (Sheldrick, 2013)'
_computing_structure_solution 'SHELXS-2013 (Sheldrick, 2013)'
_diffrn_ambient_temperature 100(2)
_diffrn_measured_fraction_theta_full 0.986
_diffrn_measured_fraction_theta_max 0.984
_diffrn_measurement_device_type 'Bruker Kappa APEXII CCD'
_diffrn_measurement_method 'omega and phi scans'
_diffrn_radiation_type MoK\a
_diffrn_radiation_wavelength 0.71073
_diffrn_reflns_av_R_equivalents 0.0811
_diffrn_reflns_av_unetI/netI 0.0668
_diffrn_reflns_Laue_measured_fraction_full 0.986
_diffrn_reflns_Laue_measured_fraction_max 0.984
_diffrn_reflns_limit_h_max 11
_diffrn_reflns_limit_h_min -11
_diffrn_reflns_limit_k_max 5
_diffrn_reflns_limit_k_min -5
_diffrn_reflns_limit_l_max 24
_diffrn_reflns_limit_l_min -24
_diffrn_reflns_number 8586
_diffrn_reflns_point_group_measured_fraction_full 0.986
_diffrn_reflns_point_group_measured_fraction_max 0.984
_diffrn_reflns_theta_full 25.242
_diffrn_reflns_theta_max 26.021
_diffrn_reflns_theta_min 2.114
_diffrn_source 'fine-focus sealed tube'
_exptl_absorpt_coefficient_mu 0.119
_exptl_absorpt_correction_T_max 1.000
_exptl_absorpt_correction_T_min 0.778
_exptl_absorpt_correction_type multi-scan
_exptl_absorpt_process_details SADABS
_exptl_crystal_colour Colourless
_exptl_crystal_density_diffrn 1.463
_exptl_crystal_description needle
_exptl_crystal_F_000 416
_exptl_crystal_size_max 0.480
_exptl_crystal_size_mid 0.150
_exptl_crystal_size_min 0.080
_refine_diff_density_max 0.297
_refine_diff_density_min -0.277
_refine_diff_density_rms 0.070
_refine_ls_extinction_method none
_refine_ls_goodness_of_fit_ref 1.038
_refine_ls_hydrogen_treatment mixed
_refine_ls_matrix_type full
_refine_ls_number_parameters 139
_refine_ls_number_reflns 1735
_refine_ls_number_restraints 0
_refine_ls_restrained_S_all 1.038
_refine_ls_R_factor_all 0.0775
_refine_ls_R_factor_gt 0.0528
_refine_ls_shift/su_max 0.000
_refine_ls_shift/su_mean 0.000
_refine_ls_structure_factor_coef Fsqd
_refine_ls_weighting_details 'w=1/[\s^2^(Fo^2^)+(0.0747P)^2^+0.0152P] where P=(Fo^2^+2Fc^2^)/3'
_refine_ls_weighting_scheme calc
_refine_ls_wR_factor_gt 0.1270
_refine_ls_wR_factor_ref 0.1419
_reflns_Friedel_coverage 0.000
_reflns_number_gt 1256
_reflns_number_total 1735
_reflns_threshold_expression 'I > 2\s(I)'
_cod_data_source_file d0ce01064b2.cif
_cod_data_source_block 14evi05
_cod_original_sg_symbol_H-M 'P 21/n'
_cod_database_code 7241098
_shelx_space_group_comment
;
The symmetry employed for this shelxl refinement is uniquely defined
by the following loop, which should always be used as a source of
symmetry information in preference to the above space-group names.
They are only intended as comments.
;
_shelx_estimated_absorpt_t_min 0.945
_shelx_estimated_absorpt_t_max 0.991

loop_
_space_group_symop_operation_xyz
'x, y, z'
'-x+1/2, y+1/2, -z+1/2'
'-x, -y, -z'
'x-1/2, -y-1/2, z-1/2'

loop_
_atom_site_label
_atom_site_type_symbol
_atom_site_fract_x
_atom_site_fract_y
_atom_site_fract_z
_atom_site_U_iso_or_equiv
_atom_site_adp_type
_atom_site_occupancy
_atom_site_site_symmetry_order
_atom_site_calc_flag
_atom_site_refinement_flags_posn
_atom_site_refinement_flags_adp
_atom_site_refinement_flags_occupancy
_atom_site_disorder_assembly
_atom_site_disorder_group
O10 O 0.08189(16) 0.3602(3) 0.16996(7) 0.0179(4) Uani 1 1 d . . . . .
N10 N 0.0717(2) 0.2672(4) 0.05663(10) 0.0172(5) Uani 1 1 d . . . . .
H10A H 0.102(2) 0.307(5) 0.0169(12) 0.021 Uiso 1 1 d . U . . .
H10B H 0.007(3) 0.120(5) 0.0553(11) 0.021 Uiso 1 1 d . U . . .
N13 N 0.26431(19) 0.6639(4) 0.04915(9) 0.0179(5) Uani 1 1 d . . . . .
C11 C 0.1211(2) 0.4039(4) 0.11409(11) 0.0147(5) Uani 1 1 d . . . . .
C12 C 0.2301(2) 0.6215(4) 0.11097(11) 0.0147(5) Uani 1 1 d . . . . .
C14 C 0.3607(2) 0.8601(5) 0.04647(12) 0.0214(6) Uani 1 1 d . . . . .
H14 H 0.3863 0.8946 0.0031 0.026 Uiso 1 1 calc R U . . .
C15 C 0.4251(2) 1.0156(5) 0.10303(11) 0.0203(5) Uani 1 1 d . . . . .
H15 H 0.4926 1.1534 0.0983 0.024 Uiso 1 1 calc R U . . .
C16 C 0.3897(2) 0.9670(5) 0.16645(11) 0.0182(5) Uani 1 1 d . . . . .
H16 H 0.4331 1.0688 0.2064 0.022 Uiso 1 1 calc R U . . .
C17 C 0.2891(2) 0.7659(4) 0.17060(11) 0.0169(5) Uani 1 1 d . . . . .
H17 H 0.2614 0.7283 0.2133 0.020 Uiso 1 1 calc R U . . .
O11 O 0.91828(16) 0.9675(3) 0.19561(8) 0.0199(4) Uani 1 1 d . . . . .
H11 H 0.975(3) 1.105(5) 0.1817(12) 0.030 Uiso 1 1 d . U . . .
O12 O 0.88194(15) 0.8360(3) 0.08395(7) 0.0188(4) Uani 1 1 d . . . . .
O13 O 0.70544(19) 0.4300(4) 0.10351(9) 0.0304(5) Uani 1 1 d . . . . .
H13 H 0.730(3) 0.489(6) 0.0683(16) 0.046 Uiso 1 1 d . U . . .
C1 C 0.8598(2) 0.8161(4) 0.14239(11) 0.0159(5) Uani 1 1 d . . . . .
C2 C 0.7578(2) 0.6040(5) 0.16014(12) 0.0210(6) Uani 1 1 d . . . . .
H2A H 0.8068 0.4914 0.1998 0.025 Uiso 1 1 calc R U . . .
H2B H 0.6775 0.6993 0.1744 0.025 Uiso 1 1 calc R U . . .

loop_
_atom_site_aniso_label
_atom_site_aniso_U_11
_atom_site_aniso_U_22
_atom_site_aniso_U_33
_atom_site_aniso_U_23
_atom_site_aniso_U_13
_atom_site_aniso_U_12
O10 0.0188(9) 0.0232(9) 0.0137(8) -0.0004(6) 0.0077(7) -0.0026(7)
N10 0.0164(11) 0.0214(10) 0.0158(11) -0.0019(8) 0.0080(8) -0.0047(8)
N13 0.0154(10) 0.0222(10) 0.0179(10) -0.0010(8) 0.0076(8) -0.0033(8)
C11 0.0119(12) 0.0175(11) 0.0151(12) 0.0015(9) 0.0038(9) 0.0036(9)
C12 0.0115(12) 0.0185(11) 0.0150(11) 0.0007(9) 0.0047(9) 0.0006(9)
C14 0.0182(13) 0.0275(13) 0.0213(12) 0.0020(10) 0.0110(10) -0.0057(10)
C15 0.0157(12) 0.0216(12) 0.0253(13) -0.0026(10) 0.0084(10) -0.0030(10)
C16 0.0145(13) 0.0227(12) 0.0171(12) -0.0038(9) 0.0026(9) 0.0009(9)
C17 0.0130(12) 0.0211(12) 0.0181(12) 0.0011(9) 0.0071(10) 0.0025(9)
O11 0.0203(9) 0.0234(9) 0.0183(9) -0.0020(7) 0.0088(7) -0.0065(7)
O12 0.0203(9) 0.0217(9) 0.0164(8) -0.0014(6) 0.0084(7) -0.0029(7)
O13 0.0331(11) 0.0360(11) 0.0253(10) -0.0063(8) 0.0140(8) -0.0174(8)
C1 0.0122(12) 0.0189(11) 0.0175(12) -0.0007(10) 0.0050(9) 0.0027(9)
C2 0.0180(13) 0.0262(13) 0.0221(13) -0.0022(10) 0.0120(10) -0.0032(10)

loop_
_atom_type_symbol
_atom_type_description
_atom_type_scat_dispersion_real
_atom_type_scat_dispersion_imag
_atom_type_scat_source
C C 0.0033 0.0016 'International Tables Vol C Tables 4.2.6.8 and 6.1.1.4'
H H 0.0000 0.0000 'International Tables Vol C Tables 4.2.6.8 and 6.1.1.4'
N N 0.0061 0.0033 'International Tables Vol C Tables 4.2.6.8 and 6.1.1.4'
O O 0.0106 0.0060 'International Tables Vol C Tables 4.2.6.8 and 6.1.1.4'

loop_
_geom_angle_atom_site_label_1
_geom_angle_atom_site_label_2
_geom_angle_atom_site_label_3
_geom_angle
_geom_angle_site_symmetry_1
_geom_angle_site_symmetry_3
_geom_angle_publ_flag
C11 N10 H10A 120.6(15) . . ?
C11 N10 H10B 121.8(14) . . ?
H10A N10 H10B 118(2) . . ?
C14 N13 C12 116.50(19) . . ?
O10 C11 N10 123.3(2) . . ?
O10 C11 C12 119.65(19) . . ?
N10 C11 C12 117.01(19) . . ?
N13 C12 C17 123.9(2) . . ?
N13 C12 C11 116.71(19) . . ?
C17 C12 C11 119.43(18) . . ?
N13 C14 C15 123.9(2) . . ?
N13 C14 H14 118.1 . . ?
C15 C14 H14 118.1 . . ?
C16 C15 C14 118.8(2) . . ?
C16 C15 H15 120.6 . . ?
C14 C15 H15 120.6 . . ?
C15 C16 C17 118.5(2) . . ?
C15 C16 H16 120.7 . . ?
C17 C16 H16 120.7 . . ?
C12 C17 C16 118.4(2) . . ?
C12 C17 H17 120.8 . . ?
C16 C17 H17 120.8 . . ?
C1 O11 H11 110.3(15) . . ?
C2 O13 H13 110(2) . . ?
O12 C1 O11 125.6(2) . . ?
O12 C1 C2 121.33(19) . . ?
O11 C1 C2 113.02(18) . . ?
O13 C2 C1 111.73(18) . . ?
O13 C2 H2A 109.3 . . ?
C1 C2 H2A 109.3 . . ?
O13 C2 H2B 109.3 . . ?
C1 C2 H2B 109.3 . . ?
H2A C2 H2B 107.9 . . ?

loop_
_geom_bond_atom_site_label_1
_geom_bond_atom_site_label_2
_geom_bond_distance
_geom_bond_site_symmetry_2
_geom_bond_publ_flag
O10 C11 1.251(2) . ?
N10 C11 1.313(3) . ?
N10 H10A 0.91(2) . ?
N10 H10B 0.94(2) . ?
N13 C14 1.338(3) . ?
N13 C12 1.339(3) . ?
C11 C12 1.498(3) . ?
C12 C17 1.385(3) . ?
C14 C15 1.382(3) . ?
C14 H14 0.9500 . ?
C15 C16 1.379(3) . ?
C15 H15 0.9500 . ?
C16 C17 1.389(3) . ?
C16 H16 0.9500 . ?
C17 H17 0.9500 . ?
O11 C1 1.309(2) . ?
O11 H11 0.94(3) . ?
O12 C1 1.215(2) . ?
O13 C2 1.407(3) . ?
O13 H13 0.83(3) . ?
C1 C2 1.512(3) . ?
C2 H2A 0.9900 . ?
C2 H2B 0.9900 . ?

loop_
_geom_hbond_atom_site_label_D
_geom_hbond_atom_site_label_H
_geom_hbond_atom_site_label_A
_geom_hbond_distance_DH
_geom_hbond_distance_HA
_geom_hbond_distance_DA
_geom_hbond_angle_DHA
_geom_hbond_site_symmetry_A
N10 H10A O12 0.91(2) 2.14(2) 2.933(2) 146(2) 3_665
N10 H10B O12 0.94(2) 1.99(2) 2.899(2) 162(2) 1_445
C14 H14 O13 0.95 2.63 3.214(3) 120.3 3_665
C15 H15 O13 0.95 2.43 3.365(3) 166.1 1_565
C17 H17 O10 0.95 2.56 3.163(3) 121.7 2
O11 H11 O10 0.94(3) 1.66(3) 2.586(2) 171(2) 1_665
O13 H13 N13 0.83(3) 2.44(3) 3.110(2) 139(3) 3_665
O13 H13 O12 0.83(3) 2.21(3) 2.680(2) 116(2) .

loop_
_geom_torsion_atom_site_label_1
_geom_torsion_atom_site_label_2
_geom_torsion_atom_site_label_3
_geom_torsion_atom_site_label_4
_geom_torsion
_geom_torsion_site_symmetry_1
_geom_torsion_site_symmetry_2
_geom_torsion_site_symmetry_3
_geom_torsion_site_symmetry_4
_geom_torsion_publ_flag
C14 N13 C12 C17 -0.5(3) . . . . ?
C14 N13 C12 C11 179.42(18) . . . . ?
O10 C11 C12 N13 -178.01(19) . . . . ?
N10 C11 C12 N13 2.1(3) . . . . ?
O10 C11 C12 C17 2.0(3) . . . . ?
N10 C11 C12 C17 -177.98(19) . . . . ?
C12 N13 C14 C15 0.3(3) . . . . ?
N13 C14 C15 C16 0.4(3) . . . . ?
C14 C15 C16 C17 -0.9(3) . . . . ?
N13 C12 C17 C16 0.1(3) . . . . ?
C11 C12 C17 C16 -179.89(18) . . . . ?
C15 C16 C17 C12 0.6(3) . . . . ?
O12 C1 C2 O13 4.7(3) . . . . ?
O11 C1 C2 O13 -175.23(19) . . . . ?
